data_4508086
loop_
_publ_author_name
'Liu, Yi-Fu'
'Hou, Guang-Feng'
'Yu, Ying-Hui'
'Yan, Peng-Fei'
'Li, Jian-Yue'
'Li, Guang-Ming'
'Gao, Jin-Sheng'

_publ_section_title
;
 pH-Dependent Syntheses, Luminescent, and Magnetic Properties of
 Two-Dimensional Framework Lanthanide Carboxyarylphosphonate Complexes
;
_journal_issue 8
_journal_name_full 'Crystal Growth &amp; Design'
_journal_page_first 3816
_journal_paper_doi 10.1021/cg400877g
_journal_volume 13
_journal_year 2013
_chemical_formula_moiety 'C16 H17 Nd O11 P2'
_chemical_formula_sum 'C16 H17 Nd O11 P2'
_chemical_formula_weight 591.48
_chemical_name_systematic
; 
 ? 
;
_space_group_IT_number 2
_symmetry_cell_setting triclinic
_symmetry_space_group_name_Hall '-P 1'
_symmetry_space_group_name_H-M 'P -1'
_atom_sites_solution_hydrogens geom
_atom_sites_solution_primary direct
_atom_sites_solution_secondary difmap
_audit_creation_method SHELXL-97
_cell_angle_alpha 104.68(3)
_cell_angle_beta 92.60(3)
_cell_angle_gamma 97.38(3)
_cell_formula_units_Z 2
_cell_length_a 5.7280(11)
_cell_length_b 9.5108(19)
_cell_length_c 18.379(4)
_cell_measurement_reflns_used 8811
_cell_measurement_temperature 293(2)
_cell_measurement_theta_max 24.47
_cell_measurement_theta_min 3.45
_cell_volume 957.4(4)
_computing_cell_refinement 'RAPID-AUTO (Rigaku 1998 <i>RAPID-AUTO</i>)'
_computing_data_collection 'RAPID-AUTO (Rigaku 1998 <i>RAPID-AUTO</i>)'
_computing_data_reduction 'CrystalClear (Rigaku/MSC and Rigaku Corporation, 2002)'
_computing_molecular_graphics 'SHELXTL (Sheldrick, 2008)'
_computing_publication_material SHELXL-97
_computing_structure_refinement 'SHELXL-97 (Sheldrick, 2008)'
_computing_structure_solution 'SHELXS-97 (Sheldrick, 2008)'
_diffrn_ambient_temperature 293(2)
_diffrn_measured_fraction_theta_full 0.987
_diffrn_measured_fraction_theta_max 0.987
_diffrn_measurement_device_type 'Rigaku RAXIS-RAPID'
_diffrn_measurement_method '\w scan'
_diffrn_radiation_monochromator graphite
_diffrn_radiation_source 'fine-focus sealed tube'
_diffrn_radiation_type MoK\a
_diffrn_radiation_wavelength 0.71073
_diffrn_reflns_av_R_equivalents 0.0234
_diffrn_reflns_av_sigmaI/netI 0.0303
_diffrn_reflns_limit_h_max 7
_diffrn_reflns_limit_h_min -7
_diffrn_reflns_limit_k_max 11
_diffrn_reflns_limit_k_min -12
_diffrn_reflns_limit_l_max 23
_diffrn_reflns_limit_l_min -23
_diffrn_reflns_number 9414
_diffrn_reflns_theta_full 27.47
_diffrn_reflns_theta_max 27.47
_diffrn_reflns_theta_min 3.45
_diffrn_standards_decay_% 0
_diffrn_standards_interval_count 0
_diffrn_standards_interval_time 0
_diffrn_standards_number 0
_exptl_absorpt_coefficient_mu 2.940
_exptl_absorpt_correction_T_max 0.6735
_exptl_absorpt_correction_T_min 0.4858
_exptl_absorpt_correction_type multi-scan
_exptl_absorpt_process_details 'ABSCOR (Higashi, 1995)'
_exptl_crystal_colour colorless
_exptl_crystal_density_diffrn 2.052
_exptl_crystal_density_method 'not measured'
_exptl_crystal_description rod
_exptl_crystal_F_000 582
_exptl_crystal_size_max 0.29
_exptl_crystal_size_mid 0.18
_exptl_crystal_size_min 0.15
_refine_diff_density_max 0.492
_refine_diff_density_min -0.597
_refine_diff_density_rms 0.090
_refine_ls_extinction_method none
_refine_ls_goodness_of_fit_ref 1.081
_refine_ls_hydrogen_treatment constr
_refine_ls_matrix_type full
_refine_ls_number_parameters 274
_refine_ls_number_reflns 4337
_refine_ls_number_restraints 0
_refine_ls_restrained_S_all 1.081
_refine_ls_R_factor_all 0.0211
_refine_ls_R_factor_gt 0.0192
_refine_ls_shift/su_max 0.002
_refine_ls_shift/su_mean 0.000
_refine_ls_structure_factor_coef Fsqd
_refine_ls_weighting_details 'calc w=1/[\s^2^(Fo^2^)+(0.0135P)^2^+0.6903P] where P=(Fo^2^+2Fc^2^)/3'
_refine_ls_weighting_scheme calc
_refine_ls_wR_factor_gt 0.0429
_refine_ls_wR_factor_ref 0.0436
_reflns_number_gt 4080
_reflns_number_total 4337
_reflns_threshold_expression >2sigma(I)
_cod_data_source_file cg400877g_si_002.cif
_cod_data_source_block 4
_cod_original_cell_volume 957.4(3)
_cod_database_code 4508086

loop_
_symmetry_equiv_pos_as_xyz
'x, y, z'
'-x, -y, -z'

loop_
_atom_site_label
_atom_site_type_symbol
_atom_site_fract_x
_atom_site_fract_y
_atom_site_fract_z
_atom_site_U_iso_or_equiv
_atom_site_adp_type
_atom_site_occupancy
_atom_site_symmetry_multiplicity
_atom_site_calc_flag
_atom_site_refinement_flags
C1 C 0.2691(4) 1.0983(3) 0.25551(13) 0.0212(5) Uani 1 1 d .
C2 C 0.4298(5) 1.0861(3) 0.31207(15) 0.0303(6) Uani 1 1 d .
H2 H 0.5854 1.1309 0.3151 0.036 Uiso 1 1 calc R
C3 C 0.3620(5) 1.0083(3) 0.36406(16) 0.0334(6) Uani 1 1 d .
H3 H 0.4717 1.0019 0.4015 0.040 Uiso 1 1 calc R
C4 C 0.1322(5) 0.9406(3) 0.36027(14) 0.0243(5) Uani 1 1 d .
C5 C -0.0303(5) 0.9496(3) 0.30334(14) 0.0274(5) Uani 1 1 d .
H5 H -0.1850 0.9030 0.2999 0.033 Uiso 1 1 calc R
C6 C 0.0389(5) 1.0283(3) 0.25160(14) 0.0266(5) Uani 1 1 d .
H6 H -0.0705 1.0340 0.2139 0.032 Uiso 1 1 calc R
C7 C 0.3494(5) 1.1929(3) 0.20398(13) 0.0230(5) Uani 1 1 d .
H7A H 0.4994 1.2510 0.2261 0.028 Uiso 1 1 calc R
H7B H 0.2367 1.2609 0.2042 0.028 Uiso 1 1 calc R
C8 C 0.0618(5) 0.8611(3) 0.41797(14) 0.0279(5) Uani 1 1 d .
C9 C 0.1834(4) 0.5773(3) 0.26143(12) 0.0205(5) Uani 1 1 d .
C10 C 0.3686(5) 0.5823(3) 0.31458(14) 0.0275(5) Uani 1 1 d .
H10 H 0.5157 0.6346 0.3123 0.033 Uiso 1 1 calc R
C11 C 0.3344(5) 0.5095(3) 0.37103(15) 0.0295(6) Uani 1 1 d .
H11 H 0.4589 0.5133 0.4061 0.035 Uiso 1 1 calc R
C12 C 0.1166(5) 0.4318(3) 0.37519(13) 0.0243(5) Uani 1 1 d .
C13 C -0.0694(5) 0.4278(3) 0.32258(15) 0.0296(6) Uani 1 1 d .
H13 H -0.2170 0.3767 0.3254 0.036 Uiso 1 1 calc R
C14 C -0.0354(5) 0.4993(3) 0.26635(14) 0.0281(6) Uani 1 1 d .
H14 H -0.1603 0.4952 0.2314 0.034 Uiso 1 1 calc R
C15 C 0.2149(5) 0.6545(3) 0.19941(13) 0.0223(5) Uani 1 1 d .
H15A H 0.3494 0.7316 0.2147 0.027 Uiso 1 1 calc R
H15B H 0.0764 0.7010 0.1940 0.027 Uiso 1 1 calc R
C16 C 0.0737(5) 0.3507(3) 0.43408(14) 0.0284(6) Uani 1 1 d .
Nd1 Nd 0.124627(19) 0.804643(12) 0.000552(6) 0.01242(4) Uani 1 1 d .
O1 O 0.4600(3) 0.95198(17) 0.09534(9) 0.0218(4) Uani 1 1 d .
O2 O 0.1435(3) 1.07578(17) 0.06060(9) 0.0180(3) Uani 1 1 d .
O3 O 0.5661(3) 1.21128(18) 0.08107(9) 0.0209(3) Uani 1 1 d .
O4 O 0.2202(4) 0.8625(3) 0.46859(13) 0.0546(7) Uani 1 1 d .
H4 H 0.1659 0.8147 0.4969 0.082 Uiso 1 1 calc R
O5 O -0.1472(4) 0.7965(3) 0.41403(12) 0.0453(6) Uani 1 1 d .
O6 O 0.2549(3) 0.62810(18) 0.05207(9) 0.0227(4) Uani 1 1 d .
O7 O 0.5212(3) 0.50303(19) 0.11793(10) 0.0244(4) Uani 1 1 d .
H7 H 0.5205 0.4138 0.1068 0.037 Uiso 1 1 calc R
O8 O 0.0891(3) 0.39681(17) 0.08957(9) 0.0209(3) Uani 1 1 d .
O9 O 0.2421(4) 0.3497(3) 0.48059(13) 0.0496(6) Uani 1 1 d .
H9 H 0.1936 0.3051 0.5109 0.074 Uiso 1 1 calc R
O10 O -0.1315(4) 0.2865(3) 0.43456(13) 0.0547(7) Uani 1 1 d .
O11 O -0.2036(3) 0.7733(2) 0.08108(10) 0.0269(4) Uani 1 1 d .
H111 H -0.2741 0.6894 0.0841 0.040 Uiso 1 1 d R
H112 H -0.3165 0.8256 0.0858 0.040 Uiso 1 1 d R
P1 P 0.38579(9) 1.10390(6) 0.10648(3) 0.01293(11) Uani 1 1 d .
P2 P 0.25945(10) 0.53742(6) 0.10847(3) 0.01393(11) Uani 1 1 d .

loop_
_atom_site_aniso_label
_atom_site_aniso_U_11
_atom_site_aniso_U_22
_atom_site_aniso_U_33
_atom_site_aniso_U_23
_atom_site_aniso_U_13
_atom_site_aniso_U_12
C1 0.0301(13) 0.0192(12) 0.0156(10) 0.0053(9) 0.0064(9) 0.0059(10)
C2 0.0240(13) 0.0395(16) 0.0312(13) 0.0200(12) -0.0016(11) -0.0019(11)
C3 0.0325(14) 0.0414(16) 0.0297(13) 0.0203(12) -0.0052(12) -0.0016(12)
C4 0.0313(13) 0.0225(12) 0.0209(11) 0.0082(10) 0.0056(10) 0.0035(10)
C5 0.0240(12) 0.0315(14) 0.0278(13) 0.0113(11) 0.0041(10) -0.0001(10)
C6 0.0279(13) 0.0309(14) 0.0225(12) 0.0105(10) -0.0012(10) 0.0041(11)
C7 0.0375(14) 0.0162(11) 0.0150(10) 0.0052(9) 0.0036(10) 0.0004(10)
C8 0.0371(15) 0.0247(13) 0.0214(12) 0.0070(10) 0.0047(11) 0.0003(11)
C9 0.0284(12) 0.0186(11) 0.0144(10) 0.0029(9) 0.0037(9) 0.0053(9)
C10 0.0252(13) 0.0315(14) 0.0248(12) 0.0103(11) -0.0013(10) -0.0046(10)
C11 0.0274(13) 0.0365(15) 0.0249(12) 0.0131(11) -0.0053(11) -0.0023(11)
C12 0.0301(13) 0.0249(13) 0.0181(11) 0.0065(9) 0.0017(10) 0.0028(10)
C13 0.0226(12) 0.0380(15) 0.0300(13) 0.0161(12) 0.0005(11) -0.0030(11)
C14 0.0239(13) 0.0386(15) 0.0243(12) 0.0143(11) -0.0020(10) 0.0025(11)
C15 0.0322(13) 0.0170(11) 0.0178(10) 0.0045(9) 0.0029(10) 0.0040(10)
C16 0.0358(14) 0.0286(14) 0.0212(12) 0.0087(10) 0.0018(11) 0.0017(11)
Nd1 0.01210(6) 0.01106(6) 0.01500(6) 0.00539(4) 0.00051(4) 0.00121(4)
O1 0.0215(8) 0.0170(8) 0.0255(8) 0.0024(7) -0.0053(7) 0.0066(6)
O2 0.0158(8) 0.0146(8) 0.0236(8) 0.0064(6) -0.0036(6) 0.0011(6)
O3 0.0195(8) 0.0209(9) 0.0218(8) 0.0064(7) 0.0045(7) -0.0017(6)
O4 0.0575(15) 0.0696(17) 0.0430(13) 0.0417(13) -0.0095(12) -0.0171(13)
O5 0.0426(13) 0.0560(14) 0.0417(12) 0.0285(11) 0.0047(10) -0.0093(11)
O6 0.0309(9) 0.0206(9) 0.0215(8) 0.0132(7) 0.0028(7) 0.0061(7)
O7 0.0192(8) 0.0208(9) 0.0343(9) 0.0088(8) -0.0016(7) 0.0047(7)
O8 0.0229(8) 0.0158(8) 0.0216(8) 0.0035(6) -0.0026(7) -0.0016(6)
O9 0.0493(14) 0.0647(16) 0.0403(12) 0.0362(12) -0.0132(11) -0.0114(11)
O10 0.0439(13) 0.0792(18) 0.0490(13) 0.0453(13) -0.0057(11) -0.0166(12)
O11 0.0177(8) 0.0281(10) 0.0400(10) 0.0148(8) 0.0094(8) 0.0070(7)
P1 0.0125(2) 0.0129(3) 0.0133(2) 0.0041(2) 0.0000(2) 0.0010(2)
P2 0.0167(3) 0.0113(3) 0.0146(2) 0.0055(2) -0.0007(2) 0.0011(2)

loop_
_atom_type_symbol
_atom_type_description
_atom_type_scat_dispersion_real
_atom_type_scat_dispersion_imag
_atom_type_scat_source
C C 0.0033 0.0016 'International Tables Vol C Tables 4.2.6.8 and 6.1.1.4'
H H 0.0000 0.0000 'International Tables Vol C Tables 4.2.6.8 and 6.1.1.4'
O O 0.0106 0.0060 'International Tables Vol C Tables 4.2.6.8 and 6.1.1.4'
P P 0.1023 0.0942 'International Tables Vol C Tables 4.2.6.8 and 6.1.1.4'
Nd Nd -0.1943 3.0179 'International Tables Vol C Tables 4.2.6.8 and 6.1.1.4'

loop_
_geom_angle_atom_site_label_1
_geom_angle_atom_site_label_2
_geom_angle_atom_site_label_3
_geom_angle
_geom_angle_site_symmetry_1
_geom_angle_site_symmetry_3
C6 C1 C2 118.2(2) . .
C6 C1 C7 123.0(2) . .
C2 C1 C7 118.7(2) . .
C3 C2 C1 121.2(3) . .
C3 C2 H2 119.4 . .
C1 C2 H2 119.4 . .
C4 C3 C2 120.2(2) . .
C4 C3 H3 119.9 . .
C2 C3 H3 119.9 . .
C3 C4 C5 119.4(2) . .
C3 C4 C8 119.2(2) . .
C5 C4 C8 121.4(2) . .
C6 C5 C4 120.0(2) . .
C6 C5 H5 120.0 . .
C4 C5 H5 120.0 . .
C1 C6 C5 120.9(2) . .
C1 C6 H6 119.5 . .
C5 C6 H6 119.5 . .
C1 C7 P1 118.57(17) . .
C1 C7 H7A 107.7 . .
P1 C7 H7A 107.7 . .
C1 C7 H7B 107.7 . .
P1 C7 H7B 107.7 . .
H7A C7 H7B 107.1 . .
O5 C8 O4 123.8(2) . .
O5 C8 C4 119.6(2) . .
O4 C8 C4 116.7(2) . .
C14 C9 C10 118.7(2) . .
C14 C9 C15 119.5(2) . .
C10 C9 C15 121.7(2) . .
C11 C10 C9 120.4(2) . .
C11 C10 H10 119.8 . .
C9 C10 H10 119.8 . .
C12 C11 C10 120.4(2) . .
C12 C11 H11 119.8 . .
C10 C11 H11 119.8 . .
C11 C12 C13 119.3(2) . .
C11 C12 C16 122.0(2) . .
C13 C12 C16 118.7(2) . .
C14 C13 C12 120.4(2) . .
C14 C13 H13 119.8 . .
C12 C13 H13 119.8 . .
C13 C14 C9 120.8(2) . .
C13 C14 H14 119.6 . .
C9 C14 H14 119.6 . .
C9 C15 P2 114.98(16) . .
C9 C15 H15A 108.5 . .
P2 C15 H15A 108.5 . .
C9 C15 H15B 108.5 . .
P2 C15 H15B 108.5 . .
H15A C15 H15B 107.5 . .
O10 C16 O9 123.3(2) . .
O10 C16 C12 117.4(2) . .
O9 C16 C12 119.3(3) . .
O6 Nd1 O8 84.52(6) . 2_565
O6 Nd1 O3 90.79(6) . 2_675
O8 Nd1 O3 87.15(6) 2_565 2_675
O6 Nd1 O2 158.67(6) . 2_575
O8 Nd1 O2 78.66(6) 2_565 2_575
O3 Nd1 O2 101.28(6) 2_675 2_575
O6 Nd1 O11 81.41(6) . .
O8 Nd1 O11 85.60(7) 2_565 .
O3 Nd1 O11 169.82(6) 2_675 .
O2 Nd1 O11 84.30(6) 2_575 .
O6 Nd1 O2 128.43(6) . .
O8 Nd1 O2 143.85(5) 2_565 .
O3 Nd1 O2 104.53(6) 2_675 .
O2 Nd1 O2 65.62(6) 2_575 .
O11 Nd1 O2 85.50(6) . .
O6 Nd1 O1 77.47(6) . .
O8 Nd1 O1 158.51(6) 2_565 .
O3 Nd1 O1 81.54(6) 2_675 .
O2 Nd1 O1 121.39(5) 2_575 .
O11 Nd1 O1 102.96(6) . .
O2 Nd1 O1 57.37(5) . .
O6 Nd1 P1 103.92(5) . .
O8 Nd1 P1 171.50(4) 2_565 .
O3 Nd1 P1 91.67(5) 2_675 .
O2 Nd1 P1 93.34(4) 2_575 .
O11 Nd1 P1 96.53(5) . .
O2 Nd1 P1 28.95(4) . .
O1 Nd1 P1 28.52(4) . .
P1 O1 Nd1 98.77(8) . .
P1 O2 Nd1 142.32(9) . 2_575
P1 O2 Nd1 98.97(8) . .
Nd1 O2 Nd1 114.38(6) 2_575 .
P1 O3 Nd1 136.80(10) . 2_675
C8 O4 H4 109.5 . .
P2 O6 Nd1 154.66(11) . .
P2 O7 H7 109.5 . .
P2 O8 Nd1 150.03(10) . 2_565
C16 O9 H9 109.5 . .
Nd1 O11 H111 124.3 . .
Nd1 O11 H112 123.0 . .
H111 O11 H112 102.3 . .
O1 P1 O3 112.80(10) . .
O1 P1 O2 104.55(9) . .
O3 P1 O2 112.31(9) . .
O1 P1 C7 113.46(11) . .
O3 P1 C7 105.15(11) . .
O2 P1 C7 108.67(11) . .
O1 P1 Nd1 52.71(6) . .
O3 P1 Nd1 124.59(7) . .
O2 P1 Nd1 52.09(6) . .
C7 P1 Nd1 130.14(9) . .
O8 P2 O6 115.77(10) . .
O8 P2 O7 109.80(10) . .
O6 P2 O7 107.56(10) . .
O8 P2 C15 111.38(11) . .
O6 P2 C15 107.43(10) . .
O7 P2 C15 104.21(11) . .

loop_
_geom_bond_atom_site_label_1
_geom_bond_atom_site_label_2
_geom_bond_distance
_geom_bond_site_symmetry_2
C1 C6 1.389(4) .
C1 C2 1.394(3) .
C1 C7 1.511(3) .
C2 C3 1.389(4) .
C2 H2 0.9300 .
C3 C4 1.380(4) .
C3 H3 0.9300 .
C4 C5 1.395(3) .
C4 C8 1.491(3) .
C5 C6 1.393(4) .
C5 H5 0.9300 .
C6 H6 0.9300 .
C7 P1 1.812(2) .
C7 H7A 0.9700 .
C7 H7B 0.9700 .
C8 O5 1.263(3) .
C8 O4 1.266(3) .
C9 C14 1.391(4) .
C9 C10 1.397(3) .
C9 C15 1.510(3) .
C10 C11 1.393(4) .
C10 H10 0.9300 .
C11 C12 1.382(4) .
C11 H11 0.9300 .
C12 C13 1.396(3) .
C12 C16 1.491(3) .
C13 C14 1.381(4) .
C13 H13 0.9300 .
C14 H14 0.9300 .
C15 P2 1.807(2) .
C15 H15A 0.9700 .
C15 H15B 0.9700 .
C16 O10 1.254(4) .
C16 O9 1.262(3) .
Nd1 O6 2.3099(16) .
Nd1 O8 2.3492(18) 2_565
Nd1 O3 2.3677(18) 2_675
Nd1 O2 2.4198(16) 2_575
Nd1 O11 2.4792(19) .
Nd1 O2 2.5209(17) .
Nd1 O1 2.5407(19) .
Nd1 P1 3.1563(14) .
O1 P1 1.5251(16) .
O2 P1 1.5467(16) .
O2 Nd1 2.4198(16) 2_575
O3 P1 1.5306(18) .
O3 Nd1 2.3677(18) 2_675
O4 H4 0.8200 .
O6 P2 1.5085(16) .
O7 P2 1.5860(17) .
O7 H7 0.8200 .
O8 P2 1.5031(17) .
O8 Nd1 2.3492(18) 2_565
O9 H9 0.8200 .
O11 H111 0.8622 .
O11 H112 0.8602 .

loop_
_geom_hbond_atom_site_label_D
_geom_hbond_atom_site_label_H
_geom_hbond_atom_site_label_A
_geom_hbond_distance_DH
_geom_hbond_distance_HA
_geom_hbond_distance_DA
_geom_hbond_angle_DHA
_geom_hbond_site_symmetry_A
O4 H4 O10 0.82 1.77 2.572(3) 164.3 2_566
O7 H7 O3 0.82 1.92 2.733(2) 171.9 1_545
O9 H9 O5 0.82 1.88 2.692(3) 168.5 2_566
O11 H111 O7 0.86 2.24 3.080(3) 166.5 1_455
O11 H112 O1 0.86 1.85 2.708(2) 175.0 1_455
